data_2311140
loop_
_publ_author_name
'Manjunath, B. C.'
'Madan Kumar, S.'
'Vinay Kumar, K. S.'
'Prabhuswamy, M.'
'Sadashiva, M. P.'
'Lokanath, N. K.'

_publ_section_title
;
 4-[5-(4-Benzoyl-oxyphen-yl)-1,2,4-oxa-diazol-3-yl]phenyl benzoate.
;
_journal_coeditor_code SJ5303
_journal_issue 'Pt 4'
_journal_name_full 'Acta crystallographica. Section E, Structure reports online'
_journal_page_first o543
_journal_paper_doi 10.1107/S1600536813006922
_journal_volume 69
_journal_year 2013
_chemical_formula_iupac 'C28 H18 N2 O5'
_chemical_formula_moiety 'C28 H18 N2 O5'
_chemical_formula_sum 'C28 H18 N2 O5'
_chemical_formula_weight 462.44
_chemical_name_common
;
4,4^1^-(1,2,4-Oxadiazole-3,5-diyl)bis(4,1-phenylene) dibenzoate
;
_chemical_name_systematic
;
4-[5-(4-Benzoyloxyphenyl)-1,2,4-oxadiazol-3-yl]phenyl benzoate
;
_space_group_IT_number 14
_space_group_name_Hall '-P 2ybc'
_space_group_name_H-M_alt 'P 1 21/c 1'
_symmetry_cell_setting monoclinic
_symmetry_space_group_name_Hall '-P 2ybc'
_symmetry_space_group_name_H-M 'P 1 21/c 1'
_atom_sites_solution_hydrogens geom
_atom_sites_solution_primary direct
_atom_sites_solution_secondary difmap
_cell_angle_alpha 90
_cell_angle_beta 107.159(13)
_cell_angle_gamma 90
_cell_formula_units_Z 4
_cell_length_a 21.069(18)
_cell_length_b 6.063(5)
_cell_length_c 18.727(16)
_cell_measurement_reflns_used 4513
_cell_measurement_temperature 300
_cell_measurement_theta_max 26.0
_cell_measurement_theta_min 2.0
_cell_volume 2286(3)
_computing_cell_refinement 'CrysAlis PRO (Oxford Diffraction, 2009)'
_computing_data_collection 'CrysAlis PRO (Oxford Diffraction, 2009)'
_computing_data_reduction 'CrysAlis PRO (Oxford Diffraction, 2009)'
_computing_molecular_graphics 'Mercury (Macrae <i>et al.</i>, 2008)'
_computing_publication_material
;
SHELXL97 (Sheldrick, 2008) and Mercury (Macrae <i>et al.</i>,
2008)
;
_computing_structure_refinement 'SHELXL97 (Sheldrick, 2008)'
_computing_structure_solution 'SHELXS97 (Sheldrick, 2008)'
_diffrn_ambient_temperature 300
_diffrn_detector_area_resol_mean 16.0839
_diffrn_measured_fraction_theta_full 0.999
_diffrn_measured_fraction_theta_max 0.999
_diffrn_measurement_device_type 'Oxford Diffraction Xcalibur Eos'
_diffrn_measurement_method '\w scans'
_diffrn_radiation_monochromator graphite
_diffrn_radiation_source 'fine-focus sealed tube'
_diffrn_radiation_type MoK\a
_diffrn_radiation_wavelength 0.71073
_diffrn_reflns_av_R_equivalents 0.0596
_diffrn_reflns_av_sigmaI/netI 0.0426
_diffrn_reflns_limit_h_max 26
_diffrn_reflns_limit_h_min -26
_diffrn_reflns_limit_k_max 7
_diffrn_reflns_limit_k_min -7
_diffrn_reflns_limit_l_max 23
_diffrn_reflns_limit_l_min -23
_diffrn_reflns_number 21331
_diffrn_reflns_reduction_process
;
;
_diffrn_reflns_theta_full 26.02
_diffrn_reflns_theta_max 26.02
_diffrn_reflns_theta_min 2.02
_diffrn_standards_number 0
_exptl_absorpt_coefficient_mu 0.094
_exptl_absorpt_correction_type none
_exptl_crystal_colour white
_exptl_crystal_density_diffrn 1.344
_exptl_crystal_density_method 'Not Measured'
_exptl_crystal_description needle
_exptl_crystal_F_000 960
_exptl_crystal_size_max 0.230
_exptl_crystal_size_mid 0.230
_exptl_crystal_size_min 0.220
_refine_diff_density_max 0.381
_refine_diff_density_min -0.219
_refine_ls_extinction_method none
_refine_ls_goodness_of_fit_ref 1.033
_refine_ls_hydrogen_treatment constr
_refine_ls_matrix_type full
_refine_ls_number_parameters 316
_refine_ls_number_reflns 4513
_refine_ls_number_restraints 0
_refine_ls_restrained_S_all 1.033
_refine_ls_R_factor_all 0.1270
_refine_ls_R_factor_gt 0.0678
_refine_ls_shift/su_max 0.000
_refine_ls_shift/su_mean 0.000
_refine_ls_structure_factor_coef Fsqd
_refine_ls_weighting_details 'calc w=1/[\s^2^(Fo^2^)+(0.0786P)^2^+0.5948P] where P=(Fo^2^+2Fc^2^)/3'
_refine_ls_weighting_scheme calc
_refine_ls_wR_factor_gt 0.1595
_refine_ls_wR_factor_ref 0.1905
_reflns_number_gt 2518
_reflns_number_total 4513
_reflns_threshold_expression I>2\s(I)
_cod_data_source_file sj5303sup1.cif
_cod_data_source_block I
_cod_original_sg_symbol_H-M 'P 21/c'
_cod_database_code 2311140

loop_
_symmetry_equiv_pos_site_id
_symmetry_equiv_pos_as_xyz
1 x,y,z
2 -x,1/2+y,1/2-z
3 -x,-y,-z
4 x,1/2-y,1/2+z

loop_
_atom_site_aniso_label
_atom_site_aniso_U_11
_atom_site_aniso_U_22
_atom_site_aniso_U_33
_atom_site_aniso_U_12
_atom_site_aniso_U_13
_atom_site_aniso_U_23
O1 0.124(2) 0.0824(18) 0.0989(18) -0.0007(15) 0.0286(16) 0.0218(14)
O2 0.0992(16) 0.0847(16) 0.0788(15) -0.0287(13) 0.0317(13) -0.0061(12)
O3 0.134(2) 0.108(2) 0.140(2) -0.0487(18) 0.0455(19) -0.0497(19)
O4 0.0674(13) 0.0807(14) 0.0840(15) -0.0038(11) 0.0280(12) -0.0221(12)
O5 0.0824(14) 0.0908(15) 0.0799(14) -0.0105(12) 0.0390(12) -0.0273(13)
N1 0.0765(17) 0.0628(16) 0.0831(17) 0.0104(13) 0.0320(14) 0.0243(13)
N2 0.0726(16) 0.0600(15) 0.0624(15) -0.0061(13) 0.0191(13) 0.0076(12)
C1 0.080(2) 0.061(2) 0.0573(17) -0.0043(17) 0.0088(16) 0.0033(15)
C2 0.0684(19) 0.0625(19) 0.0574(17) 0.0006(16) 0.0025(15) 0.0046(15)
C3 0.081(2) 0.062(2) 0.0541(16) -0.0140(16) 0.0136(15) 0.0024(14)
C4 0.103(2) 0.063(2) 0.076(2) -0.0104(18) 0.029(2) 0.0037(17)
C5 0.117(3) 0.063(2) 0.079(2) -0.017(2) 0.041(2) 0.0073(17)
C6 0.088(2) 0.080(2) 0.0610(19) -0.0149(18) 0.0268(17) -0.0039(17)
C7 0.099(3) 0.078(2) 0.092(2) 0.0024(19) 0.042(2) 0.0207(19)
C8 0.094(2) 0.083(2) 0.079(2) -0.002(2) 0.0375(19) 0.0237(18)
C9 0.118(3) 0.070(2) 0.071(2) -0.036(2) 0.017(2) -0.0065(18)
C10 0.077(2) 0.073(2) 0.0596(18) -0.0037(17) 0.0122(16) 0.0088(16)
C11 0.086(3) 0.081(3) 0.126(3) -0.016(2) 0.008(2) 0.016(2)
C12 0.072(3) 0.136(4) 0.199(6) -0.002(3) 0.043(3) 0.057(4)
C13 0.103(4) 0.137(5) 0.164(5) 0.042(3) 0.049(3) 0.035(4)
C14 0.100(3) 0.102(3) 0.107(3) 0.014(3) 0.012(3) -0.005(2)
C15 0.083(2) 0.079(2) 0.085(2) -0.013(2) 0.0110(19) 0.003(2)
C16 0.0580(16) 0.0601(18) 0.0608(17) 0.0017(14) 0.0040(14) 0.0029(14)
C17 0.083(2) 0.0592(19) 0.079(2) 0.0108(17) 0.0112(18) 0.0068(16)
C18 0.073(2) 0.065(2) 0.087(2) 0.0168(16) 0.0153(18) -0.0068(17)
C19 0.0598(18) 0.063(2) 0.073(2) 0.0007(15) 0.0121(15) -0.0117(16)
C20 0.0617(18) 0.0625(19) 0.087(2) 0.0075(15) 0.0204(17) 0.0120(16)
C21 0.0599(18) 0.0613(19) 0.091(2) 0.0121(14) 0.0200(17) 0.0127(16)
C22 0.0583(17) 0.0588(17) 0.0639(18) 0.0085(14) 0.0151(15) -0.0079(15)
C23 0.0648(18) 0.0643(19) 0.0612(17) 0.0082(15) 0.0176(15) -0.0084(15)
C24 0.080(2) 0.085(2) 0.085(2) 0.0062(18) 0.0301(19) -0.0206(19)
C25 0.102(3) 0.120(3) 0.102(3) 0.004(3) 0.052(2) -0.040(3)
C26 0.117(3) 0.135(4) 0.115(3) -0.013(3) 0.072(3) -0.025(3)
C27 0.126(3) 0.108(3) 0.119(3) -0.032(3) 0.072(3) -0.025(3)
C28 0.102(2) 0.078(2) 0.087(2) -0.006(2) 0.048(2) -0.0178(19)

loop_
_atom_site_type_symbol
_atom_site_label
_atom_site_fract_x
_atom_site_fract_y
_atom_site_fract_z
_atom_site_U_iso_or_equiv
_atom_site_thermal_displace_type
_atom_site_calc_flag
_atom_site_refinement_flags
_atom_site_occupancy
O O1 0.53828(13) 1.1931(4) 0.31832(14) 0.1027(11) Uani . . 1.000
O O2 0.76931(12) 0.6953(4) 0.21732(12) 0.0864(9) Uani . . 1.000
O O3 0.84189(14) 0.9715(5) 0.25694(17) 0.1262(12) Uani . . 1.000
O O4 0.29559(10) 0.7471(3) 0.52085(12) 0.0762(8) Uani . . 1.000
O O5 0.25276(10) 0.4910(4) 0.43300(12) 0.0811(8) Uani . . 1.000
N N1 0.48512(12) 1.1945(4) 0.35022(14) 0.0723(10) Uani . . 1.000
N N2 0.53434(12) 0.8645(4) 0.36922(13) 0.0652(9) Uani . . 1.000
C C1 0.56466(16) 0.9925(5) 0.33120(16) 0.0686(11) Uani . . 1.000
C C2 0.48632(15) 0.9947(5) 0.37851(16) 0.0662(11) Uani . . 1.000
C C3 0.62017(15) 0.9293(5) 0.30344(16) 0.0671(11) Uani . . 1.000
C C4 0.64460(17) 1.0655(5) 0.25813(18) 0.0801(12) Uani . . 1.000
C C5 0.69506(19) 0.9989(6) 0.23065(18) 0.0837(14) Uani . . 1.000
C C6 0.72168(16) 0.7925(6) 0.24910(17) 0.0753(11) Uani . . 1.000
C C7 0.69841(17) 0.6508(6) 0.29357(19) 0.0867(14) Uani . . 1.000
C C8 0.64812(17) 0.7210(6) 0.32118(19) 0.0828(12) Uani . . 1.000
C C9 0.8266(2) 0.7982(6) 0.22570(19) 0.0887(14) Uani . . 1.000
C C10 0.87083(16) 0.6675(6) 0.19119(17) 0.0716(11) Uani . . 1.000
C C11 0.9304(2) 0.7655(7) 0.1915(2) 0.1027(17) Uani . . 1.000
C C12 0.9727(2) 0.6540(10) 0.1601(3) 0.135(3) Uani . . 1.000
C C13 0.9549(3) 0.4485(10) 0.1288(3) 0.133(3) Uani . . 1.000
C C14 0.8977(2) 0.3540(7) 0.1302(2) 0.1070(17) Uani . . 1.000
C C15 0.85597(18) 0.4614(6) 0.16063(19) 0.0853(12) Uani . . 1.000
C C16 0.43672(14) 0.9309(5) 0.41587(16) 0.0626(10) Uani . . 1.000
C C17 0.38540(16) 1.0725(5) 0.41790(18) 0.0765(11) Uani . . 1.000
C C18 0.33900(16) 1.0085(5) 0.45203(18) 0.0768(12) Uani . . 1.000
C C19 0.34337(14) 0.8044(5) 0.48421(17) 0.0669(11) Uani . . 1.000
C C20 0.39386(14) 0.6606(5) 0.48425(17) 0.0707(11) Uani . . 1.000
C C21 0.44033(14) 0.7249(5) 0.44904(18) 0.0712(11) Uani . . 1.000
C C22 0.25088(13) 0.5876(5) 0.48832(17) 0.0610(10) Uani . . 1.000
C C23 0.20080(14) 0.5533(5) 0.52860(15) 0.0637(10) Uani . . 1.000
C C24 0.18931(16) 0.7044(6) 0.57868(19) 0.0821(12) Uani . . 1.000
C C25 0.14077(19) 0.6633(7) 0.6137(2) 0.1033(17) Uani . . 1.000
C C26 0.1046(2) 0.4723(8) 0.5987(2) 0.1142(19) Uani . . 1.000
C C27 0.1155(2) 0.3225(7) 0.5490(2) 0.1099(17) Uani . . 1.000
C C28 0.16333(17) 0.3616(6) 0.51374(19) 0.0847(12) Uani . . 1.000
H H4 0.62630 1.20520 0.24610 0.0960 Uiso calc R 1.000
H H5 0.71090 1.09150 0.20020 0.1010 Uiso calc R 1.000
H H7 0.71640 0.51040 0.30460 0.1040 Uiso calc R 1.000
H H8 0.63270 0.62840 0.35200 0.0990 Uiso calc R 1.000
H H11 0.94170 0.90420 0.21260 0.1230 Uiso calc R 1.000
H H12 1.01290 0.71690 0.15990 0.1620 Uiso calc R 1.000
H H13 0.98290 0.37480 0.10660 0.1590 Uiso calc R 1.000
H H14 0.88690 0.21390 0.11010 0.1280 Uiso calc R 1.000
H H15 0.81630 0.39450 0.16090 0.1020 Uiso calc R 1.000
H H17 0.38250 1.21130 0.39600 0.0920 Uiso calc R 1.000
H H18 0.30470 1.10360 0.45330 0.0920 Uiso calc R 1.000
H H20 0.39680 0.52360 0.50730 0.0850 Uiso calc R 1.000
H H21 0.47430 0.62860 0.44770 0.0860 Uiso calc R 1.000
H H24 0.21410 0.83370 0.58900 0.0980 Uiso calc R 1.000
H H25 0.13290 0.76530 0.64710 0.1240 Uiso calc R 1.000
H H26 0.07250 0.44430 0.62250 0.1370 Uiso calc R 1.000
H H27 0.09040 0.19370 0.53890 0.1320 Uiso calc R 1.000
H H28 0.17050 0.25920 0.48000 0.1010 Uiso calc R 1.000

loop_
_atom_type_symbol
_atom_type_description
_atom_type_scat_dispersion_real
_atom_type_scat_dispersion_imag
_atom_type_scat_source
O O 0.0106 0.0060 'International Tables Vol C Tables 4.2.6.8 and 6.1.1.4'
N N 0.0061 0.0033 'International Tables Vol C Tables 4.2.6.8 and 6.1.1.4'
H H 0.0000 0.0000 'International Tables Vol C Tables 4.2.6.8 and 6.1.1.4'
C C 0.0033 0.0016 'International Tables Vol C Tables 4.2.6.8 and 6.1.1.4'

loop_
_geom_angle_atom_site_label_1
_geom_angle_atom_site_label_2
_geom_angle_atom_site_label_3
_geom_angle
_geom_angle_publ_flag
N1 O1 C1 105.6(2) no
C6 O2 C9 118.8(3) no
C19 O4 C22 117.0(2) no
O1 N1 C2 103.9(2) no
C1 N2 C2 103.1(3) no
O1 C1 N2 112.8(3) no
O1 C1 C3 120.7(3) no
N2 C1 C3 126.5(3) no
N1 C2 N2 114.6(3) no
N1 C2 C16 120.0(3) no
N2 C2 C16 125.4(3) no
C1 C3 C4 122.7(3) no
C1 C3 C8 118.6(3) no
C4 C3 C8 118.6(3) no
C3 C4 C5 121.5(3) no
C4 C5 C6 118.6(3) no
O2 C6 C5 123.6(3) no
O2 C6 C7 114.2(3) no
C5 C6 C7 121.8(3) no
C6 C7 C8 118.9(3) no
C3 C8 C7 120.6(3) no
O2 C9 O3 125.0(4) no
O2 C9 C10 111.0(3) no
O3 C9 C10 124.0(4) no
C9 C10 C11 116.5(3) no
C9 C10 C15 124.4(3) no
C11 C10 C15 119.1(3) no
C10 C11 C12 119.0(4) no
C11 C12 C13 119.6(5) no
C12 C13 C14 120.7(5) no
C13 C14 C15 120.2(4) no
C10 C15 C14 121.3(4) no
C2 C16 C17 121.2(3) no
C2 C16 C21 119.8(3) no
C17 C16 C21 119.0(3) no
C16 C17 C18 120.3(3) no
C17 C18 C19 119.8(3) no
O4 C19 C18 118.0(3) no
O4 C19 C20 120.2(3) no
C18 C19 C20 121.7(3) no
C19 C20 C21 118.4(3) no
C16 C21 C20 120.8(3) no
O4 C22 O5 122.5(3) no
O4 C22 C23 112.0(2) no
O5 C22 C23 125.5(3) no
C22 C23 C24 123.1(3) no
C22 C23 C28 117.7(3) no
C24 C23 C28 119.2(3) no
C23 C24 C25 120.1(3) no
C24 C25 C26 119.8(4) no
C25 C26 C27 120.4(4) no
C26 C27 C28 120.3(4) no
C23 C28 C27 120.1(3) no
C3 C4 H4 119.00 no
C5 C4 H4 119.00 no
C4 C5 H5 121.00 no
C6 C5 H5 121.00 no
C6 C7 H7 121.00 no
C8 C7 H7 121.00 no
C3 C8 H8 120.00 no
C7 C8 H8 120.00 no
C10 C11 H11 120.00 no
C12 C11 H11 120.00 no
C11 C12 H12 120.00 no
C13 C12 H12 120.00 no
C12 C13 H13 120.00 no
C14 C13 H13 120.00 no
C13 C14 H14 120.00 no
C15 C14 H14 120.00 no
C10 C15 H15 119.00 no
C14 C15 H15 119.00 no
C16 C17 H17 120.00 no
C18 C17 H17 120.00 no
C17 C18 H18 120.00 no
C19 C18 H18 120.00 no
C19 C20 H20 121.00 no
C21 C20 H20 121.00 no
C16 C21 H21 120.00 no
C20 C21 H21 120.00 no
C23 C24 H24 120.00 no
C25 C24 H24 120.00 no
C24 C25 H25 120.00 no
C26 C25 H25 120.00 no
C25 C26 H26 120.00 no
C27 C26 H26 120.00 no
C26 C27 H27 120.00 no
C28 C27 H27 120.00 no
C23 C28 H28 120.00 no
C27 C28 H28 120.00 no

loop_
_geom_bond_atom_site_label_1
_geom_bond_atom_site_label_2
_geom_bond_distance
_geom_bond_publ_flag
O1 N1 1.416(4) no
O1 C1 1.329(4) no
O2 C6 1.436(4) no
O2 C9 1.326(5) no
O3 C9 1.200(5) no
O4 C19 1.419(4) no
O4 C22 1.362(4) no
O5 C22 1.201(4) no
N1 C2 1.319(4) no
N2 C1 1.336(4) no
N2 C2 1.335(4) no
C1 C3 1.464(5) no
C2 C16 1.471(5) no
C3 C4 1.387(5) no
C3 C8 1.392(5) no
C4 C5 1.372(5) no
C5 C6 1.373(5) no
C6 C7 1.383(5) no
C7 C8 1.376(5) no
C9 C10 1.506(5) no
C10 C11 1.387(6) no
C10 C15 1.372(5) no
C11 C12 1.381(7) no
C12 C13 1.381(8) no
C13 C14 1.342(8) no
C14 C15 1.348(6) no
C16 C17 1.390(5) no
C16 C21 1.387(4) no
C17 C18 1.372(5) no
C18 C19 1.368(4) no
C19 C20 1.375(4) no
C20 C21 1.388(5) no
C22 C23 1.482(4) no
C23 C24 1.383(5) no
C23 C28 1.386(5) no
C24 C25 1.391(5) no
C25 C26 1.369(6) no
C26 C27 1.368(6) no
C27 C28 1.379(6) no
C4 H4 0.9300 no
C5 H5 0.9300 no
C7 H7 0.9300 no
C8 H8 0.9300 no
C11 H11 0.9300 no
C12 H12 0.9300 no
C13 H13 0.9300 no
C14 H14 0.9300 no
C15 H15 0.9300 no
C17 H17 0.9300 no
C18 H18 0.9300 no
C20 H20 0.9300 no
C21 H21 0.9300 no
C24 H24 0.9300 no
C25 H25 0.9300 no
C26 H26 0.9300 no
C27 H27 0.9300 no
C28 H28 0.9300 no

loop_
_geom_hbond_atom_site_label_D
_geom_hbond_atom_site_label_H
_geom_hbond_atom_site_label_A
_geom_hbond_site_symmetry_A
_geom_hbond_distance_DH
_geom_hbond_distance_HA
_geom_hbond_distance_DA
_geom_hbond_angle_DHA
_geom_hbond_publ_flag
C18 H18 O5 1_565 0.9300 2.5700 3.407(5) 150.00 yes
C25 H25 O3 3_676 0.9300 2.3400 3.222(6) 158.00 yes
C28 H28 <i>Cg</i>3 2_645 0.9300 2.9600 3.678(5) 135.00 yes

loop_
_geom_torsion_atom_site_label_1
_geom_torsion_atom_site_label_2
_geom_torsion_atom_site_label_3
_geom_torsion_atom_site_label_4
_geom_torsion
_geom_torsion_publ_flag
C1 O1 N1 C2 0.2(3) no
N1 O1 C1 N2 -0.8(3) no
N1 O1 C1 C3 178.0(3) no
C9 O2 C6 C5 59.1(4) no
C9 O2 C6 C7 -128.3(3) no
C6 O2 C9 O3 -1.6(5) no
C6 O2 C9 C10 177.9(3) no
C22 O4 C19 C18 111.2(3) no
C22 O4 C19 C20 -71.4(4) no
C19 O4 C22 O5 3.2(4) no
C19 O4 C22 C23 -176.0(2) no
O1 N1 C2 C16 -178.9(3) no
O1 N1 C2 N2 0.5(3) no
C2 N2 C1 C3 -177.6(3) no
C1 N2 C2 C16 178.4(3) no
C2 N2 C1 O1 1.1(3) no
C1 N2 C2 N1 -1.0(3) no
O1 C1 C3 C8 177.1(3) no
N2 C1 C3 C4 173.5(3) no
N2 C1 C3 C8 -4.2(5) no
O1 C1 C3 C4 -5.1(5) no
N1 C2 C16 C17 4.3(4) no
N1 C2 C16 C21 -176.5(3) no
N2 C2 C16 C17 -175.0(3) no
N2 C2 C16 C21 4.1(5) no
C1 C3 C4 C5 -177.6(3) no
C8 C3 C4 C5 0.2(5) no
C1 C3 C8 C7 177.1(3) no
C4 C3 C8 C7 -0.8(5) no
C3 C4 C5 C6 -0.2(5) no
C4 C5 C6 O2 172.9(3) no
C4 C5 C6 C7 0.8(5) no
O2 C6 C7 C8 -174.1(3) no
C5 C6 C7 C8 -1.3(5) no
C6 C7 C8 C3 1.3(5) no
O2 C9 C10 C11 175.5(3) no
O2 C9 C10 C15 -4.9(5) no
O3 C9 C10 C11 -5.0(5) no
O3 C9 C10 C15 174.6(4) no
C9 C10 C11 C12 -179.5(4) no
C15 C10 C11 C12 0.9(6) no
C9 C10 C15 C14 179.6(3) no
C11 C10 C15 C14 -0.8(5) no
C10 C11 C12 C13 0.3(7) no
C11 C12 C13 C14 -1.6(8) no
C12 C13 C14 C15 1.7(7) no
C13 C14 C15 C10 -0.5(6) no
C2 C16 C17 C18 179.0(3) no
C21 C16 C17 C18 -0.2(5) no
C2 C16 C21 C20 -179.6(3) no
C17 C16 C21 C20 -0.4(5) no
C16 C17 C18 C19 0.0(5) no
C17 C18 C19 O4 178.2(3) no
C17 C18 C19 C20 0.8(5) no
O4 C19 C20 C21 -178.7(3) no
C18 C19 C20 C21 -1.5(5) no
C19 C20 C21 C16 1.2(5) no
O4 C22 C23 C24 17.3(4) no
O4 C22 C23 C28 -163.9(3) no
O5 C22 C23 C24 -161.9(3) no
O5 C22 C23 C28 17.0(5) no
C22 C23 C24 C25 179.0(3) no
C28 C23 C24 C25 0.2(5) no
C22 C23 C28 C27 -179.3(3) no
C24 C23 C28 C27 -0.4(5) no
C23 C24 C25 C26 0.3(6) no
C24 C25 C26 C27 -0.6(6) no
C25 C26 C27 C28 0.4(6) no
C26 C27 C28 C23 0.1(6) no
